data_1575775
loop_
_publ_author_name
'Das, Subhodeep'
'Das, Supriyo'
'Rahaman, Sk Abdur'
'Mandal, Sourav'
'Jana, Ranjan'

_publ_section_title
;
 A visible-light-mediated decarboxylative umpolung strategy to access
 carbamoyl/acyl fluorides in a buffer medium: expedient access to
 unsymmetrical ureas/amides and lysine-selective bioconjugation
;
_journal_issue 42
_journal_name_full 'Green Chemistry'
_journal_page_first 13268
_journal_page_last 13280
_journal_paper_doi 10.1039/D5GC04556H
_journal_volume 27
_journal_year 2025
_chemical_formula_moiety '4(C9 H8 F N O)'
_chemical_formula_sum 'C36 H32 F4 N4 O4'
_chemical_formula_weight 660.65
_chemical_name_common 'indoline-1-carbonyl fluoride'
_chemical_name_systematic 'indoline-1-carbonyl fluoride'
_chemical_properties_physical Moisture-sensitive,Photo-sensitive
_space_group_crystal_system monoclinic
_space_group_IT_number 14
_space_group_name_Hall '-P 2ybc'
_space_group_name_H-M_alt 'P 1 21/c 1'
_atom_sites_solution_hydrogens geom
_atom_sites_solution_primary iterative
_audit_creation_date 2024-09-10
_audit_creation_method
;
Olex2 1.5-beta
(compiled 2024.02.16 svn.r378c4104 for OlexSys, GUI svn.r6928)
;
_audit_update_record
;
2025-06-16 deposited with the CCDC.	2025-09-10 downloaded from the CCDC.
;
_cell_angle_alpha 90
_cell_angle_beta 112.989(2)
_cell_angle_gamma 90
_cell_formula_units_Z 1
_cell_length_a 7.5098(6)
_cell_length_b 12.5763(11)
_cell_length_c 8.5526(7)
_cell_measurement_reflns_used 8517
_cell_measurement_temperature 100.00
_cell_measurement_theta_max 66.599
_cell_measurement_theta_min 3.514
_cell_volume 743.60(11)
_computing_cell_refinement 'SAINT V8.40B (?, 2016)'
_computing_data_reduction 'SAINT V8.40B (?, 2016)'
_computing_molecular_graphics 'Olex2 1.5-beta (Dolomanov et al., 2009)'
_computing_publication_material 'Olex2 1.5-beta (Dolomanov et al., 2009)'
_computing_structure_refinement 'SHELXL 2018/3 (Sheldrick, 2015)'
_computing_structure_solution 'olex2.solve 1.5-beta (Bourhis et al., 2015)'
_diffrn_ambient_temperature 100.00
_diffrn_detector 'CCD area detector'
_diffrn_detector_type 'Bruker SMART CCD 1K area detector'
_diffrn_measured_fraction_theta_full 0.998
_diffrn_measured_fraction_theta_max 0.998
_diffrn_measurement_device 'three-circle diffractometer'
_diffrn_measurement_device_type 'Bruker APEX-II CCD'
_diffrn_measurement_method '\f and \w scans'
_diffrn_radiation_monochromator graphite
_diffrn_radiation_probe x-ray
_diffrn_radiation_type CuK\a
_diffrn_radiation_wavelength 1.54178
_diffrn_reflns_av_R_equivalents 0.0712
_diffrn_reflns_av_unetI/netI 0.0492
_diffrn_reflns_Laue_measured_fraction_full 0.998
_diffrn_reflns_Laue_measured_fraction_max 0.998
_diffrn_reflns_limit_h_max 8
_diffrn_reflns_limit_h_min -8
_diffrn_reflns_limit_k_max 14
_diffrn_reflns_limit_k_min -14
_diffrn_reflns_limit_l_max 10
_diffrn_reflns_limit_l_min -10
_diffrn_reflns_number 11175
_diffrn_reflns_point_group_measured_fraction_full 0.998
_diffrn_reflns_point_group_measured_fraction_max 0.998
_diffrn_reflns_theta_full 66.631
_diffrn_reflns_theta_max 66.631
_diffrn_reflns_theta_min 6.402
_diffrn_source_current 1.2
_diffrn_source_power 0.06
_diffrn_source_target Mo
_diffrn_source_voltage 50.0
_diffrn_standards_number 0
_exptl_absorpt_coefficient_mu 0.963
_exptl_absorpt_correction_T_max 0.7528
_exptl_absorpt_correction_T_min 0.6163
_exptl_absorpt_correction_type multi-scan
_exptl_absorpt_process_details
;
SADABS-2016/2 (Bruker,2016/2) was used for absorption correction.
wR2(int) was 0.1510 before and 0.0830 after correction.
The Ratio of minimum to maximum transmission is 0.8187.
The \l/2 correction factor is Not present.
;
_exptl_crystal_colour 'metallic light colourless'
_exptl_crystal_colour_lustre metallic
_exptl_crystal_colour_modifier light
_exptl_crystal_colour_primary colourless
_exptl_crystal_density_diffrn 1.475
_exptl_crystal_description block
_exptl_crystal_F_000 344
_exptl_crystal_recrystallization_method 'Re-crystallisation from solvent: CHCl3'
_exptl_crystal_size_max 0.09
_exptl_crystal_size_mid 0.06
_exptl_crystal_size_min 0.03
_refine_diff_density_max 0.259
_refine_diff_density_min -0.322
_refine_diff_density_rms 0.085
_refine_ls_extinction_method none
_refine_ls_goodness_of_fit_ref 0.819
_refine_ls_hydrogen_treatment constr
_refine_ls_matrix_type full
_refine_ls_number_parameters 109
_refine_ls_number_reflns 1308
_refine_ls_number_restraints 0
_refine_ls_restrained_S_all 0.819
_refine_ls_R_factor_all 0.0562
_refine_ls_R_factor_gt 0.0458
_refine_ls_shift/su_max 0.000
_refine_ls_shift/su_mean 0.000
_refine_ls_structure_factor_coef Fsqd
_refine_ls_weighting_details 'w=1/[\s^2^(Fo^2^)+(0.1000P)^2^+0.9071P] where P=(Fo^2^+2Fc^2^)/3'
_refine_ls_weighting_scheme calc
_refine_ls_wR_factor_gt 0.1295
_refine_ls_wR_factor_ref 0.1319
_reflns_Friedel_coverage 0.000
_reflns_number_gt 1217
_reflns_number_total 1308
_reflns_threshold_expression 'I > 2\s(I)'
_cod_data_source_file d5gc04556h2.cif
_cod_data_source_block sdd_1274_0m_a
_cod_depositor_comments 'Adding full bibliography for 1575775.cif.'
_cod_database_code 1575775
_shelx_shelxl_version_number 2018/3
_shelx_space_group_comment
;
The symmetry employed for this shelxl refinement is uniquely defined
by the following loop, which should always be used as a source of
symmetry information in preference to the above space-group names.
They are only intended as comments.
;
_shelx_estimated_absorpt_t_max 0.972
_shelx_estimated_absorpt_t_min 0.918
_olex2_refinement_description
;
1. Fixed Uiso
 At 1.2 times of:
  All C(H) groups, All C(H,H) groups
2.a Secondary CH2 refined with riding coordinates:
 C007(H00A,H00B), C00C(H00E,H00F)
2.b Aromatic/amide H refined with riding coordinates:
 C006(H006), C008(H008), C00A(H00C), C00B(H00D)
;
_olex2_submission_original_sample_id SDD-1274
_olex2_submission_special_instructions 'No special instructions were received'

loop_
_space_group_symop_operation_xyz
'x, y, z'
'-x, y+1/2, -z+1/2'
'-x, -y, -z'
'x, -y-1/2, z-1/2'

loop_
_atom_site_label
_atom_site_type_symbol
_atom_site_fract_x
_atom_site_fract_y
_atom_site_fract_z
_atom_site_U_iso_or_equiv
_atom_site_adp_type
_atom_site_occupancy
_atom_site_site_symmetry_order
_atom_site_calc_flag
_atom_site_refinement_flags_posn
_atom_site_refinement_flags_adp
_atom_site_refinement_flags_occupancy
_atom_site_disorder_assembly
_atom_site_disorder_group
F1 F 0.65469(16) 0.48842(9) 0.94818(13) 0.0250(3) Uani 1 1 d . . . . .
O1 O 0.6055(2) 0.65530(10) 0.85658(17) 0.0281(4) Uani 1 1 d . . . . .
N003 N 0.4193(2) 0.51845(12) 0.69763(18) 0.0166(4) Uani 1 1 d . . . . .
C004 C 0.3007(2) 0.57295(14) 0.5475(2) 0.0155(4) Uani 1 1 d . . . . .
C005 C 0.1910(2) 0.49923(14) 0.4270(2) 0.0160(4) Uani 1 1 d . . . . .
C006 C 0.2877(3) 0.68178(15) 0.5149(2) 0.0183(4) Uani 1 1 d . . . . .
H006 H 0.362988 0.731411 0.598256 0.022 Uiso 1 1 calc R U . . .
C007 C 0.2306(3) 0.38767(14) 0.4974(2) 0.0176(4) Uani 1 1 d . . . . .
H00A H 0.277836 0.342229 0.427117 0.021 Uiso 1 1 calc R U . . .
H00B H 0.112384 0.355339 0.501616 0.021 Uiso 1 1 calc R U . . .
C008 C 0.0503(3) 0.64246(14) 0.2319(2) 0.0210(4) Uani 1 1 d . . . . .
H008 H -0.035007 0.666927 0.123384 0.025 Uiso 1 1 calc R U . . .
C009 C 0.5588(3) 0.56347(15) 0.8307(2) 0.0199(4) Uani 1 1 d . . . . .
C00A C 0.0658(3) 0.53371(14) 0.2679(2) 0.0190(4) Uani 1 1 d . . . . .
H00C H -0.008624 0.483933 0.184402 0.023 Uiso 1 1 calc R U . . .
C00B C 0.1595(3) 0.71494(14) 0.3544(2) 0.0206(4) Uani 1 1 d . . . . .
H00D H 0.146637 0.788716 0.328550 0.025 Uiso 1 1 calc R U . . .
C00C C 0.3873(3) 0.40137(14) 0.6773(2) 0.0176(4) Uani 1 1 d . . . . .
H00E H 0.342571 0.372939 0.763611 0.021 Uiso 1 1 calc R U . . .
H00F H 0.507845 0.364233 0.688161 0.021 Uiso 1 1 calc R U . . .

loop_
_atom_site_aniso_label
_atom_site_aniso_U_11
_atom_site_aniso_U_22
_atom_site_aniso_U_33
_atom_site_aniso_U_23
_atom_site_aniso_U_13
_atom_site_aniso_U_12
F1 0.0233(6) 0.0320(6) 0.0167(6) 0.0036(4) 0.0046(5) 0.0045(5)
O1 0.0302(8) 0.0243(8) 0.0235(7) -0.0061(6) 0.0036(6) -0.0051(6)
N003 0.0181(8) 0.0163(8) 0.0142(8) 0.0004(5) 0.0050(7) 0.0010(6)
C004 0.0151(9) 0.0187(9) 0.0144(8) 0.0005(6) 0.0079(7) 0.0020(6)
C005 0.0170(9) 0.0173(9) 0.0159(9) -0.0004(7) 0.0087(8) 0.0001(6)
C006 0.0197(9) 0.0175(9) 0.0192(9) -0.0017(7) 0.0093(7) -0.0011(7)
C007 0.0185(9) 0.0160(9) 0.0179(9) -0.0004(6) 0.0067(8) -0.0006(7)
C008 0.0210(10) 0.0247(10) 0.0175(9) 0.0048(7) 0.0078(8) 0.0041(7)
C009 0.0188(9) 0.0267(10) 0.0141(8) 0.0000(7) 0.0061(7) 0.0031(7)
C00A 0.0180(9) 0.0219(9) 0.0164(9) -0.0016(7) 0.0061(7) -0.0005(7)
C00B 0.0235(10) 0.0168(9) 0.0243(10) 0.0044(7) 0.0124(8) 0.0031(7)
C00C 0.0201(9) 0.0147(9) 0.0180(9) 0.0029(6) 0.0075(8) 0.0019(7)

loop_
_atom_type_symbol
_atom_type_description
_atom_type_scat_dispersion_real
_atom_type_scat_dispersion_imag
_atom_type_scat_source
C C 0.0181 0.0091 'International Tables Vol C Tables 4.2.6.8 and 6.1.1.4'
H H 0.0000 0.0000 'International Tables Vol C Tables 4.2.6.8 and 6.1.1.4'
F F 0.0727 0.0534 'International Tables Vol C Tables 4.2.6.8 and 6.1.1.4'
N N 0.0311 0.0180 'International Tables Vol C Tables 4.2.6.8 and 6.1.1.4'
O O 0.0492 0.0322 'International Tables Vol C Tables 4.2.6.8 and 6.1.1.4'

loop_
_geom_angle_atom_site_label_1
_geom_angle_atom_site_label_2
_geom_angle_atom_site_label_3
_geom_angle
_geom_angle_site_symmetry_1
_geom_angle_site_symmetry_3
_geom_angle_publ_flag
C004 N003 C00C 110.82(14) . . ?
C009 N003 C004 124.90(16) . . ?
C009 N003 C00C 123.73(15) . . ?
C005 C004 N003 109.19(15) . . ?
C006 C004 N003 128.71(16) . . ?
C006 C004 C005 122.10(16) . . ?
C004 C005 C007 110.87(15) . . ?
C00A C005 C004 119.77(16) . . ?
C00A C005 C007 129.36(16) . . ?
C004 C006 H006 121.4 . . ?
C00B C006 C004 117.23(16) . . ?
C00B C006 H006 121.4 . . ?
C005 C007 H00A 110.9 . . ?
C005 C007 H00B 110.9 . . ?
C005 C007 C00C 104.44(14) . . ?
H00A C007 H00B 108.9 . . ?
C00C C007 H00A 110.9 . . ?
C00C C007 H00B 110.9 . . ?
C00A C008 H008 119.9 . . ?
C00B C008 H008 119.9 . . ?
C00B C008 C00A 120.17(17) . . ?
O1 C009 F1 119.87(16) . . ?
O1 C009 N003 129.78(18) . . ?
N003 C009 F1 110.36(16) . . ?
C005 C00A C008 119.24(17) . . ?
C005 C00A H00C 120.4 . . ?
C008 C00A H00C 120.4 . . ?
C006 C00B C008 121.49(16) . . ?
C006 C00B H00D 119.3 . . ?
C008 C00B H00D 119.3 . . ?
N003 C00C C007 104.64(13) . . ?
N003 C00C H00E 110.8 . . ?
N003 C00C H00F 110.8 . . ?
C007 C00C H00E 110.8 . . ?
C007 C00C H00F 110.8 . . ?
H00E C00C H00F 108.9 . . ?

loop_
_geom_bond_atom_site_label_1
_geom_bond_atom_site_label_2
_geom_bond_distance
_geom_bond_site_symmetry_2
_geom_bond_publ_flag
F1 C009 1.362(2) . ?
O1 C009 1.202(2) . ?
N003 C004 1.421(2) . ?
N003 C009 1.335(2) . ?
N003 C00C 1.491(2) . ?
C004 C005 1.392(2) . ?
C004 C006 1.393(2) . ?
C005 C007 1.510(2) . ?
C005 C00A 1.387(2) . ?
C006 H006 0.9500 . ?
C006 C00B 1.397(3) . ?
C007 H00A 0.9900 . ?
C007 H00B 0.9900 . ?
C007 C00C 1.539(3) . ?
C008 H008 0.9500 . ?
C008 C00A 1.397(2) . ?
C008 C00B 1.389(3) . ?
C00A H00C 0.9500 . ?
C00B H00D 0.9500 . ?
C00C H00E 0.9900 . ?
C00C H00F 0.9900 . ?

loop_
_geom_torsion_atom_site_label_1
_geom_torsion_atom_site_label_2
_geom_torsion_atom_site_label_3
_geom_torsion_atom_site_label_4
_geom_torsion
_geom_torsion_site_symmetry_1
_geom_torsion_site_symmetry_2
_geom_torsion_site_symmetry_3
_geom_torsion_site_symmetry_4
_geom_torsion_publ_flag
N003 C004 C005 C007 1.52(19) . . . . ?
N003 C004 C005 C00A -178.87(14) . . . . ?
N003 C004 C006 C00B 179.40(15) . . . . ?
C004 N003 C009 F1 -175.49(13) . . . . ?
C004 N003 C009 O1 4.6(3) . . . . ?
C004 N003 C00C C007 -1.23(17) . . . . ?
C004 C005 C007 C00C -2.21(18) . . . . ?
C004 C005 C00A C008 -0.7(2) . . . . ?
C004 C006 C00B C008 -0.5(2) . . . . ?
C005 C004 C006 C00B -0.2(2) . . . . ?
C005 C007 C00C N003 1.99(17) . . . . ?
C006 C004 C005 C007 -178.78(14) . . . . ?
C006 C004 C005 C00A 0.8(2) . . . . ?
C007 C005 C00A C008 178.82(16) . . . . ?
C009 N003 C004 C005 171.54(15) . . . . ?
C009 N003 C004 C006 -8.1(3) . . . . ?
C009 N003 C00C C007 -173.02(15) . . . . ?
C00A C005 C007 C00C 178.22(16) . . . . ?
C00A C008 C00B C006 0.6(3) . . . . ?
C00B C008 C00A C005 0.0(3) . . . . ?
C00C N003 C004 C005 -0.14(18) . . . . ?
C00C N003 C004 C006 -179.81(16) . . . . ?
C00C N003 C009 F1 -4.8(2) . . . . ?
C00C N003 C009 O1 175.27(18) . . . . ?
